data_7037355
loop_
_publ_author_name
'\'Alvarez, Celedonio M'
'Garc\'ia-Rodr\'iguez, Ra\'ul'
'Miguel, Daniel'

_publ_section_title
;
 Metallamacrocycle formation through dimerization of metal bioconjugates
 derived from amino acids and peptides.
;
_journal_issue 3
_journal_name_full 'Dalton transactions (Cambridge, England : 2003)'
_journal_page_first 963
_journal_page_last 972
_journal_paper_doi 10.1039/c5dt01256b
_journal_volume 45
_journal_year 2016
_chemical_formula_moiety 'C15 H16 Mo N2 O4, C H4 O'
_chemical_formula_sum 'C16 H20 Mo N2 O5'
_chemical_formula_weight 416.28
_chemical_name_systematic
;
 ?
;
_space_group_crystal_system triclinic
_space_group_IT_number 2
_space_group_name_Hall '-P 1'
_space_group_name_H-M_alt 'P -1'
_symmetry_space_group_name_Hall '-P 1'
_symmetry_space_group_name_H-M 'P -1'
_atom_sites_solution_hydrogens geom
_atom_sites_solution_primary direct
_audit_creation_date 2015-08-18
_audit_creation_method
;
Olex2 1.2
(compiled 2015.01.26 svn.r3150 for OlexSys, GUI svn.r4998)
;
_audit_update_record
;
2015-11-15 deposited with the CCDC.
2015-11-19 downloaded from the CCDC.
;
_cell_angle_alpha 78.395(7)
_cell_angle_beta 82.549(8)
_cell_angle_gamma 74.989(9)
_cell_formula_units_Z 2
_cell_length_a 8.018(3)
_cell_length_b 8.590(4)
_cell_length_c 13.240(6)
_cell_measurement_reflns_used 0
_cell_measurement_temperature 296
_cell_measurement_theta_max 0.000
_cell_measurement_theta_min 0.000
_cell_volume 859.9(6)
_computing_cell_refinement 'SAINT v6.02A (Bruker, 2001)'
_computing_data_reduction 'SAINT v6.02A (Bruker, 2001)'
_computing_molecular_graphics 'Olex2 (Dolomanov et al., 2009)'
_computing_publication_material 'Olex2 (Dolomanov et al., 2009)'
_computing_structure_refinement 'ShelXL (Sheldrick, 2008)'
_computing_structure_solution 'ShelXS (Sheldrick, 2008)'
_diffrn_ambient_temperature 296
_diffrn_measured_fraction_theta_full 0.725
_diffrn_measured_fraction_theta_max 0.982
_diffrn_measurement_device_type 'CCD area detector'
_diffrn_measurement_method 'phi and omega scans'
_diffrn_radiation_monochromator graphite
_diffrn_radiation_type MoK\a
_diffrn_radiation_wavelength 0.71073
_diffrn_reflns_av_R_equivalents 0.0487
_diffrn_reflns_av_unetI/netI 0.1020
_diffrn_reflns_laue_measured_fraction_full 0.725
_diffrn_reflns_laue_measured_fraction_max 0.982
_diffrn_reflns_limit_h_max 8
_diffrn_reflns_limit_h_min -8
_diffrn_reflns_limit_k_max 9
_diffrn_reflns_limit_k_min -8
_diffrn_reflns_limit_l_max 14
_diffrn_reflns_limit_l_min -14
_diffrn_reflns_number 3854
_diffrn_reflns_point_group_measured_fraction_full 0.725
_diffrn_reflns_point_group_measured_fraction_max 0.982
_diffrn_reflns_theta_full 26.000
_diffrn_reflns_theta_max 23.339
_diffrn_reflns_theta_min 1.575
_diffrn_source_current 40.0
_diffrn_source_power 2.0
_diffrn_source_voltage 50.0
_exptl_absorpt_coefficient_mu 0.790
_exptl_absorpt_correction_T_max 1.000000
_exptl_absorpt_correction_T_min 0.620856
_exptl_absorpt_correction_type multi-scan
_exptl_absorpt_process_details SADABS
_exptl_crystal_colour BROWN
_exptl_crystal_density_diffrn 1.608
_exptl_crystal_description BLOCK
_exptl_crystal_F_000 424
_exptl_crystal_size_max 0.23
_exptl_crystal_size_mid 0.20
_exptl_crystal_size_min 0.11
_refine_diff_density_max 2.329
_refine_diff_density_min -0.943
_refine_diff_density_rms 0.187
_refine_ls_extinction_method none
_refine_ls_goodness_of_fit_ref 1.120
_refine_ls_hydrogen_treatment constr
_refine_ls_matrix_type full
_refine_ls_number_parameters 220
_refine_ls_number_reflns 2447
_refine_ls_number_restraints 0
_refine_ls_restrained_S_all 1.120
_refine_ls_R_factor_all 0.1107
_refine_ls_R_factor_gt 0.0907
_refine_ls_shift/su_max 0.001
_refine_ls_shift/su_mean 0.000
_refine_ls_structure_factor_coef Fsqd
_refine_ls_weighting_details 'w=1/[\s^2^(Fo^2^)+(0.0892P)^2^+18.6009P] where P=(Fo^2^+2Fc^2^)/3'
_refine_ls_weighting_scheme calc
_refine_ls_wR_factor_gt 0.2460
_refine_ls_wR_factor_ref 0.2544
_reflns_Friedel_coverage 0.000
_reflns_number_gt 1899
_reflns_number_total 2447
_reflns_threshold_expression 'I > 2\s(I)'
_cod_data_source_file c5dt01256b2.cif
_cod_data_source_block C_2c_rg351dm
_cod_depositor_comments 'Adding full bibliography for 7037352--7037358.cif.'
_cod_database_code 7037355
_shelxl_version_number 2013-3
_shelx_space_group_comment
;
The symmetry employed for this shelxl refinement is uniquely defined
by the following loop, which should always be used as a source of
symmetry information in preference to the above space-group names.
They are only intended as comments.
;
_olex2_refinement_description
;
1. Fixed Uiso
 At 1.2 times of:
  All C(H) groups, All C(H,H) groups
 At 1.5 times of:
  All C(H,H,H) groups, All O(H) groups
2.a Secondary CH2 refined with riding coordinates:
 C3(H3A,H3B), C5(H5A,H5B), C17(H17A,H17B), C18(H18A,H18B)
2.b Aromatic/amide H refined with riding coordinates:
 C11(H11), C12(H12), C13(H13), C14(H14), C16(H16)
2.c Idealised Me refined as rotating group:
 C6(H6A,H6B,H6C), C51(H51A,H51B,H51C)
2.d Idealised tetrahedral OH refined as rotating group:
 O51(H51)
;
_olex2_submission_special_instructions 'No special instructions were received'

loop_
_space_group_symop_operation_xyz
'x, y, z'
'-x, -y, -z'

loop_
_atom_site_label
_atom_site_type_symbol
_atom_site_fract_x
_atom_site_fract_y
_atom_site_fract_z
_atom_site_U_iso_or_equiv
_atom_site_adp_type
_atom_site_occupancy
_atom_site_site_symmetry_order
_atom_site_calc_flag
_atom_site_refinement_flags_posn
Mo1 Mo 0.61710(18) 0.79660(16) 0.78683(10) 0.0291(5) Uani 1 1 d .
O1 O 0.3409(17) 0.6252(16) 0.9146(11) 0.067(4) Uani 1 1 d .
O2 O 0.3329(19) 0.8506(18) 0.6364(10) 0.076(4) Uani 1 1 d .
O7 O 0.5049(13) 1.0227(12) 0.8391(8) 0.036(2) Uani 1 1 d .
O8 O 0.2506(15) 0.9933(15) 0.9164(10) 0.060(4) Uani 1 1 d .
O51 O 0.350(3) 0.256(3) 0.6476(19) 0.131(7) Uani 1 1 d .
H51 H 0.3572 0.2187 0.7093 0.197 Uiso 1 1 calc GR
N1 N 0.7817(16) 0.9661(14) 0.7021(10) 0.035(3) Uani 1 1 d .
N2 N 0.8057(15) 0.8069(14) 0.8990(9) 0.032(3) Uani 1 1 d .
C1 C 0.442(2) 0.6920(19) 0.8715(12) 0.041(4) Uani 1 1 d .
C2 C 0.442(2) 0.833(2) 0.6924(13) 0.045(4) Uani 1 1 d .
C3 C 0.726(2) 0.5161(18) 0.8228(14) 0.051(5) Uani 1 1 d .
H3A H 0.7823 0.4728 0.8867 0.062 Uiso 1 1 calc R
H3B H 0.6557 0.4488 0.8078 0.062 Uiso 1 1 calc R
C4 C 0.826(2) 0.586(2) 0.7380(12) 0.044(4) Uani 1 1 d .
C5 C 0.733(2) 0.654(2) 0.6518(13) 0.054(5) Uani 1 1 d .
H5A H 0.6634 0.5894 0.6328 0.065 Uiso 1 1 calc R
H5B H 0.7921 0.7113 0.5929 0.065 Uiso 1 1 calc R
C6 C 1.008(2) 0.587(2) 0.7395(15) 0.062(5) Uani 1 1 d .
H6A H 1.0264 0.6910 0.7044 0.092 Uiso 1 1 calc GR
H6B H 1.0803 0.5018 0.7053 0.092 Uiso 1 1 calc GR
H6C H 1.0363 0.5685 0.8098 0.092 Uiso 1 1 calc GR
C7 C 0.362(2) 1.0669(18) 0.8933(11) 0.036(4) Uani 1 1 d .
C11 C 0.7734(19) 1.044(2) 0.6061(12) 0.041(4) Uani 1 1 d .
H11 H 0.7038 1.0174 0.5643 0.049 Uiso 1 1 calc R
C12 C 0.863(2) 1.162(2) 0.5639(12) 0.046(4) Uani 1 1 d .
H12 H 0.8519 1.2157 0.4957 0.055 Uiso 1 1 calc R
C13 C 0.966(3) 1.200(2) 0.6234(14) 0.062(6) Uani 1 1 d .
H13 H 1.0286 1.2778 0.5967 0.075 Uiso 1 1 calc R
C14 C 0.977(2) 1.120(2) 0.7243(14) 0.055(5) Uani 1 1 d .
H14 H 1.0460 1.1463 0.7664 0.066 Uiso 1 1 calc R
C15 C 0.8867(19) 1.0014(19) 0.7636(12) 0.037(4) Uani 1 1 d .
C16 C 0.896(2) 0.9073(19) 0.8683(12) 0.037(4) Uani 1 1 d .
H16 H 0.9698 0.9226 0.9122 0.045 Uiso 1 1 calc R
C17 C 0.821(2) 0.7171(19) 1.0041(11) 0.037(4) Uani 1 1 d .
H17A H 0.9193 0.7365 1.0316 0.045 Uiso 1 1 calc R
H17B H 0.8442 0.6008 1.0032 0.045 Uiso 1 1 calc R
C18 C 0.657(2) 0.7678(18) 1.0755(11) 0.037(4) Uani 1 1 d .
H18A H 0.5562 0.7721 1.0404 0.044 Uiso 1 1 calc R
H18B H 0.6589 0.6850 1.1374 0.044 Uiso 1 1 calc R
C51 C 0.426(4) 0.377(3) 0.622(3) 0.122(12) Uani 1 1 d .
H51A H 0.3576 0.4649 0.5768 0.182 Uiso 1 1 calc GR
H51B H 0.5387 0.3409 0.5884 0.182 Uiso 1 1 calc GR
H51C H 0.4381 0.4159 0.6838 0.182 Uiso 1 1 calc GR

loop_
_atom_site_aniso_label
_atom_site_aniso_U_11
_atom_site_aniso_U_22
_atom_site_aniso_U_33
_atom_site_aniso_U_23
_atom_site_aniso_U_13
_atom_site_aniso_U_12
Mo1 0.0331(8) 0.0346(8) 0.0226(7) -0.0032(5) -0.0041(5) -0.0138(5)
O1 0.055(8) 0.070(9) 0.083(10) -0.007(7) 0.012(7) -0.041(7)
O2 0.082(10) 0.101(11) 0.055(9) 0.000(8) -0.047(8) -0.033(9)
O7 0.031(6) 0.037(6) 0.039(6) -0.007(5) 0.002(5) -0.008(5)
O8 0.045(7) 0.068(8) 0.083(10) -0.042(7) 0.016(7) -0.027(7)
O51 0.091(14) 0.119(17) 0.16(2) -0.005(15) -0.024(15) 0.001(12)
N1 0.033(7) 0.034(7) 0.037(8) 0.003(6) -0.005(6) -0.012(6)
N2 0.029(7) 0.037(7) 0.027(7) -0.007(6) -0.010(5) -0.001(6)
C1 0.053(11) 0.041(9) 0.032(9) 0.003(7) -0.010(8) -0.020(8)
C2 0.049(11) 0.058(11) 0.035(9) -0.008(8) -0.005(8) -0.022(9)
C3 0.072(13) 0.027(9) 0.049(11) -0.004(8) 0.004(9) -0.007(8)
C4 0.050(11) 0.047(10) 0.037(10) -0.020(8) 0.000(8) -0.007(8)
C5 0.072(13) 0.057(11) 0.041(10) -0.025(9) -0.002(9) -0.019(10)
C6 0.049(12) 0.074(13) 0.057(12) -0.020(10) 0.004(9) -0.002(10)
C7 0.039(10) 0.042(9) 0.025(8) -0.003(7) -0.004(7) -0.009(8)
C11 0.030(9) 0.055(10) 0.034(9) 0.009(8) -0.010(7) -0.011(8)
C12 0.047(10) 0.062(11) 0.027(9) 0.002(8) 0.002(8) -0.021(9)
C13 0.079(14) 0.073(13) 0.044(12) -0.006(10) 0.019(10) -0.049(12)
C14 0.054(12) 0.075(13) 0.055(12) -0.028(10) -0.002(9) -0.036(10)
C15 0.028(8) 0.043(9) 0.042(9) -0.013(7) 0.000(7) -0.007(7)
C16 0.034(9) 0.049(10) 0.035(9) -0.009(7) -0.015(7) -0.013(8)
C17 0.042(9) 0.041(9) 0.026(8) -0.001(7) -0.010(7) -0.005(7)
C18 0.043(9) 0.038(9) 0.026(8) 0.003(7) -0.002(7) -0.011(7)
C51 0.10(2) 0.10(2) 0.14(3) 0.018(19) 0.04(2) -0.032(18)

loop_
_atom_type_symbol
_atom_type_description
_atom_type_scat_dispersion_real
_atom_type_scat_dispersion_imag
_atom_type_scat_source
C C 0.0033 0.0016 'International Tables Vol C Tables 4.2.6.8 and 6.1.1.4'
H H 0.0000 0.0000 'International Tables Vol C Tables 4.2.6.8 and 6.1.1.4'
Mo Mo -1.6832 0.6857 'International Tables Vol C Tables 4.2.6.8 and 6.1.1.4'
N N 0.0061 0.0033 'International Tables Vol C Tables 4.2.6.8 and 6.1.1.4'
O O 0.0106 0.0060 'International Tables Vol C Tables 4.2.6.8 and 6.1.1.4'

loop_
_geom_angle_atom_site_label_1
_geom_angle_atom_site_label_2
_geom_angle_atom_site_label_3
_geom_angle
_geom_angle_site_symmetry_1
_geom_angle_site_symmetry_3
O7 Mo1 N1 75.5(4) . .
O7 Mo1 N2 76.5(4) . .
O7 Mo1 C3 149.9(5) . .
O7 Mo1 C4 158.5(5) . .
O7 Mo1 C5 149.6(5) . .
N1 Mo1 N2 72.9(4) . .
N1 Mo1 C3 121.7(6) . .
N1 Mo1 C4 88.0(5) . .
N1 Mo1 C5 82.4(6) . .
N2 Mo1 C3 85.1(6) . .
N2 Mo1 C5 116.6(6) . .
C1 Mo1 O7 92.0(5) . .
C1 Mo1 N1 167.4(6) . .
C1 Mo1 N2 105.8(6) . .
C1 Mo1 C3 70.1(6) . .
C1 Mo1 C4 104.5(6) . .
C1 Mo1 C5 108.8(7) . .
C2 Mo1 O7 92.8(6) . .
C2 Mo1 N1 101.5(6) . .
C2 Mo1 N2 168.8(6) . .
C2 Mo1 C1 77.5(7) . .
C2 Mo1 C3 106.0(7) . .
C2 Mo1 C4 104.0(7) . .
C2 Mo1 C5 71.3(7) . .
C3 Mo1 C5 60.4(6) . .
C4 Mo1 N2 85.7(5) . .
C4 Mo1 C3 36.0(6) . .
C4 Mo1 C5 35.2(6) . .
C7 O7 Mo1 129.8(9) . .
C51 O51 H51 109.5 . .
C11 N1 Mo1 127.0(11) . .
C11 N1 C15 118.7(13) . .
C15 N1 Mo1 113.9(9) . .
C16 N2 Mo1 115.8(10) . .
C16 N2 C17 117.3(13) . .
C17 N2 Mo1 126.7(10) . .
O1 C1 Mo1 174.9(14) . .
O2 C2 Mo1 177.6(15) . .
Mo1 C3 H3A 116.6 . .
Mo1 C3 H3B 116.6 . .
H3A C3 H3B 113.6 . .
C4 C3 Mo1 70.0(9) . .
C4 C3 H3A 116.6 . .
C4 C3 H3B 116.6 . .
C3 C4 Mo1 74.0(9) . .
C3 C4 C6 124.3(17) . .
C5 C4 Mo1 75.0(10) . .
C5 C4 C3 112.9(17) . .
C5 C4 C6 122.8(17) . .
C6 C4 Mo1 119.0(12) . .
Mo1 C5 H5A 116.7 . .
Mo1 C5 H5B 116.7 . .
C4 C5 Mo1 69.9(9) . .
C4 C5 H5A 116.7 . .
C4 C5 H5B 116.7 . .
H5A C5 H5B 113.7 . .
C4 C6 H6A 109.5 . .
C4 C6 H6B 109.5 . .
C4 C6 H6C 109.5 . .
H6A C6 H6B 109.5 . .
H6A C6 H6C 109.5 . .
H6B C6 H6C 109.5 . .
O7 C7 C18 112.0(13) . 2_677
O8 C7 O7 126.1(14) . .
O8 C7 C18 121.8(14) . 2_677
N1 C11 H11 118.3 . .
N1 C11 C12 123.4(15) . .
C12 C11 H11 118.3 . .
C11 C12 H12 120.7 . .
C13 C12 C11 118.7(15) . .
C13 C12 H12 120.7 . .
C12 C13 H13 120.5 . .
C12 C13 C14 119.1(16) . .
C14 C13 H13 120.5 . .
C13 C14 H14 119.7 . .
C13 C14 C15 120.6(16) . .
C15 C14 H14 119.7 . .
N1 C15 C14 119.5(15) . .
N1 C15 C16 116.4(13) . .
C14 C15 C16 124.1(15) . .
N2 C16 C15 120.1(14) . .
N2 C16 H16 119.9 . .
C15 C16 H16 119.9 . .
N2 C17 H17A 109.2 . .
N2 C17 H17B 109.2 . .
N2 C17 C18 112.1(12) . .
H17A C17 H17B 107.9 . .
C18 C17 H17A 109.2 . .
C18 C17 H17B 109.2 . .
C7 C18 C17 113.1(12) 2_677 .
C7 C18 H18A 109.0 2_677 .
C7 C18 H18B 109.0 2_677 .
C17 C18 H18A 109.0 . .
C17 C18 H18B 109.0 . .
H18A C18 H18B 107.8 . .
O51 C51 H51A 109.5 . .
O51 C51 H51B 109.5 . .
O51 C51 H51C 109.5 . .
H51A C51 H51B 109.5 . .
H51A C51 H51C 109.5 . .
H51B C51 H51C 109.5 . .

loop_
_geom_bond_atom_site_label_1
_geom_bond_atom_site_label_2
_geom_bond_distance
_geom_bond_site_symmetry_2
Mo1 O7 2.129(10) .
Mo1 N1 2.252(11) .
Mo1 N2 2.281(12) .
Mo1 C1 1.971(16) .
Mo1 C2 1.924(18) .
Mo1 C3 2.314(15) .
Mo1 C4 2.263(16) .
Mo1 C5 2.328(16) .
O1 C1 1.139(18) .
O2 C2 1.18(2) .
O7 C7 1.283(18) .
O8 C7 1.198(18) .
O51 H51 0.8200 .
O51 C51 1.30(3) .
N1 C11 1.313(19) .
N1 C15 1.369(19) .
N2 C16 1.241(18) .
N2 C17 1.453(18) .
C3 H3A 0.9700 .
C3 H3B 0.9700 .
C3 C4 1.42(2) .
C4 C5 1.39(2) .
C4 C6 1.46(2) .
C5 H5A 0.9700 .
C5 H5B 0.9700 .
C6 H6A 0.9600 .
C6 H6B 0.9600 .
C6 H6C 0.9600 .
C7 C18 1.52(2) 2_677
C11 H11 0.9300 .
C11 C12 1.38(2) .
C12 H12 0.9300 .
C12 C13 1.35(2) .
C13 H13 0.9300 .
C13 C14 1.38(3) .
C14 H14 0.9300 .
C14 C15 1.38(2) .
C15 C16 1.46(2) .
C16 H16 0.9300 .
C17 H17A 0.9700 .
C17 H17B 0.9700 .
C17 C18 1.54(2) .
C18 C7 1.52(2) 2_677
C18 H18A 0.9700 .
C18 H18B 0.9700 .
C51 H51A 0.9600 .
C51 H51B 0.9600 .
C51 H51C 0.9600 .

loop_
_geom_torsion_atom_site_label_1
_geom_torsion_atom_site_label_2
_geom_torsion_atom_site_label_3
_geom_torsion_atom_site_label_4
_geom_torsion
_geom_torsion_site_symmetry_4
Mo1 O7 C7 O8 -9(2) .
Mo1 O7 C7 C18 172.7(9) 2_677
Mo1 N1 C11 C12 171.0(12) .
Mo1 N1 C15 C14 -171.6(12) .
Mo1 N1 C15 C16 8.9(16) .
Mo1 N2 C16 C15 -4.3(18) .
Mo1 N2 C17 C18 -64.3(15) .
Mo1 C3 C4 C5 -65.5(12) .
Mo1 C3 C4 C6 114.5(16) .
N1 C11 C12 C13 1(3) .
N1 C15 C16 N2 -3(2) .
N2 C17 C18 C7 -75.4(16) 2_677
C3 C4 C5 Mo1 64.9(12) .
C6 C4 C5 Mo1 -115.1(16) .
C11 N1 C15 C14 2(2) .
C11 N1 C15 C16 -177.8(14) .
C11 C12 C13 C14 -1(3) .
C12 C13 C14 C15 1(3) .
C13 C14 C15 N1 -2(3) .
C13 C14 C15 C16 177.7(17) .
C14 C15 C16 N2 177.4(16) .
C15 N1 C11 C12 -1(2) .
C16 N2 C17 C18 110.9(15) .
C17 N2 C16 C15 179.9(13) .
